data_4344668
loop_
_publ_author_name
'M\"akel\"a, Toni'
'Minkkinen, Miia-Elina'
'Rissanen, Kari'

_publ_section_title
;
 Ion Pair Binding in the Solid-State with Ditopic Crown Ether Uranyl
 Salophen Receptors.
;
_journal_issue 3
_journal_name_full 'Inorganic chemistry'
_journal_page_first 1339
_journal_page_last 1346
_journal_paper_doi 10.1021/acs.inorgchem.5b02780
_journal_volume 55
_journal_year 2016
_chemical_formula_moiety 'C30 H34 N2 O11 U, 2(H2 O)'
_chemical_formula_sum 'C30 H38 N2 O13 U'
_chemical_formula_weight 872.65
_chemical_name_systematic
;
 ?
;
_space_group_crystal_system monoclinic
_space_group_IT_number 9
_space_group_name_Hall 'C -2yc'
_space_group_name_H-M_alt 'C 1 c 1'
_symmetry_space_group_name_Hall 'C -2yc'
_symmetry_space_group_name_H-M 'C 1 c 1'
_atom_sites_solution_hydrogens mixed
_atom_sites_solution_primary direct
_audit_creation_date 2015-09-15
_audit_creation_method
;
Olex2 1.2
(compiled 2014.06.27 svn.r2953 for OlexSys, GUI svn.r4855)
;
_cell_angle_alpha 90
_cell_angle_beta 108.615(4)
_cell_angle_gamma 90
_cell_formula_units_Z 4
_cell_length_a 24.2244(10)
_cell_length_b 17.1570(11)
_cell_length_c 8.0439(5)
_cell_measurement_reflns_used 3394
_cell_measurement_temperature 123
_cell_measurement_theta_max 27.878
_cell_measurement_theta_min 0.407
_cell_volume 3168.3(3)
_computing_molecular_graphics 'Olex2 (Dolomanov et al., 2009)'
_computing_publication_material 'Olex2 (Dolomanov et al., 2009)'
_computing_structure_refinement 'ShelXL (Sheldrick, 2008)'
_computing_structure_solution 'XS (Sheldrick, 2008)'
_diffrn_ambient_temperature 123
_diffrn_measured_fraction_theta_full 0.996
_diffrn_measured_fraction_theta_max 0.996
_diffrn_measurement_device_type 'Bruker-Nonius Kappa CCD with APEXII detector'
_diffrn_measurement_method '\f and \w scans'
_diffrn_radiation_type MoK\a
_diffrn_radiation_wavelength 0.71073
_diffrn_reflns_av_R_equivalents 0.0331
_diffrn_reflns_av_unetI/netI 0.0598
_diffrn_reflns_laue_measured_fraction_full 0.969
_diffrn_reflns_laue_measured_fraction_max 0.996
_diffrn_reflns_limit_h_max 28
_diffrn_reflns_limit_h_min -28
_diffrn_reflns_limit_k_max 20
_diffrn_reflns_limit_k_min -18
_diffrn_reflns_limit_l_max 9
_diffrn_reflns_limit_l_min -9
_diffrn_reflns_number 9162
_diffrn_reflns_point_group_measured_fraction_full 0.727
_diffrn_reflns_point_group_measured_fraction_max 0.747
_diffrn_reflns_theta_full 25.242
_diffrn_reflns_theta_max 24.996
_diffrn_reflns_theta_min 2.915
_exptl_absorpt_coefficient_mu 5.193
_exptl_absorpt_correction_T_max 0.7457
_exptl_absorpt_correction_T_min 0.5670
_exptl_absorpt_correction_type multi-scan
_exptl_absorpt_process_details
;
SADABS-2008/1 (Bruker,2008) was used for absorption correction.
wR2(int) was 0.0967 before and 0.0721 after correction.
The Ratio of minimum to maximum transmission is 0.7604.
The \l/2 correction factor is 0.0015.
;
_exptl_crystal_colour red
_exptl_crystal_colour_primary red
_exptl_crystal_density_diffrn 1.829
_exptl_crystal_description needle
_exptl_crystal_F_000 1712
_exptl_crystal_recrystallization_method 'Evaporation of acetonitrile'
_exptl_crystal_size_max 0.12
_exptl_crystal_size_mid 0.04
_exptl_crystal_size_min 0.02
_refine_diff_density_max 1.299
_refine_diff_density_min -1.057
_refine_diff_density_rms 0.108
_refine_ls_abs_structure_details
;
 Flack x determined using 1195 quotients [(I+)-(I-)]/[(I+)+(I-)]
 (Parsons and Flack (2004), Acta Cryst. A60, s61).
;
_refine_ls_abs_structure_Flack 0.053(8)
_refine_ls_extinction_method none
_refine_ls_goodness_of_fit_ref 1.044
_refine_ls_hydrogen_treatment constr
_refine_ls_matrix_type full
_refine_ls_number_parameters 422
_refine_ls_number_reflns 4176
_refine_ls_number_restraints 7
_refine_ls_restrained_S_all 1.045
_refine_ls_R_factor_all 0.0337
_refine_ls_R_factor_gt 0.0261
_refine_ls_shift/su_max 0.001
_refine_ls_shift/su_mean 0.000
_refine_ls_structure_factor_coef Fsqd
_refine_ls_weighting_details 'w=1/[\s^2^(Fo^2^)+1.9213P] where P=(Fo^2^+2Fc^2^)/3'
_refine_ls_weighting_scheme calc
_refine_ls_wR_factor_gt 0.0563
_refine_ls_wR_factor_ref 0.0590
_reflns_Friedel_coverage 0.497
_reflns_friedel_fraction_full 0.483
_reflns_friedel_fraction_max 0.497
_reflns_number_gt 3782
_reflns_number_total 4176
_reflns_threshold_expression 'I > 2\s(I)'
_cod_data_source_file ic5b02780_si_008.cif
_cod_data_source_block R2_H2O
_cod_database_code 4344668
_shelxl_version_number 2013-4
_shelx_space_group_comment
;
The symmetry employed for this shelxl refinement is uniquely defined
by the following loop, which should always be used as a source of
symmetry information in preference to the above space-group names.
They are only intended as comments.
;
_olex2_refinement_description
;
1. Fixed Uiso
 At 1.2 times of:
  All C(H) groups, All C(H,H) groups
 At 1.5 times of:
  All O(H,H) groups
2. Restrained distances
 H25A_$1-H11A
 2.11 with sigma of 0.005
 H12B-O3
 2.11 with sigma of 0.005
 H6-H12B
 2.11 with sigma of 0.005
 H11B-H12B
 2.11 with sigma of 0.005
 H11B-O12
 1.9 with sigma of 0.01
3.a Free rotating group:
 O12(H12A,H12B), O13(H13A,H13B)
3.b Rotating group:
 O11(H11A,H11B)
3.c Secondary CH2 refined with riding coordinates:
 C21(H21A,H21B), C22(H22A,H22B), C23(H23A,H23B), C24(H24A,H24B), C25(H25A,
 H25B), C26(H26A,H26B), C27(H27A,H27B), C28(H28A,H28B), C29(H29A,H29B),
 C30(H30A,H30B)
3.d Aromatic/amide H refined with riding coordinates:
 C1(H1), C3(H3), C4(H4), C5(H5), C6(H6), C8(H8), C10(H10), C11(H11), C12(H12),
 C13(H13), C17(H17), C20(H20)
;
_olex2_submission_special_instructions 'No special instructions were received'

loop_
_space_group_symop_operation_xyz
'x, y, z'
'x, -y, z+1/2'
'x+1/2, y+1/2, z'
'x+1/2, -y+1/2, z+1/2'

loop_
_atom_site_label
_atom_site_type_symbol
_atom_site_fract_x
_atom_site_fract_y
_atom_site_fract_z
_atom_site_U_iso_or_equiv
_atom_site_adp_type
_atom_site_occupancy
_atom_site_site_symmetry_order
_atom_site_calc_flag
_atom_site_refinement_flags_posn
U1 U 0.85230(3) 0.73466(2) 0.89989(5) 0.01783(9) Uani 1 1 d .
O1 O 0.8642(2) 0.7805(4) 0.7171(8) 0.0275(16) Uani 1 1 d .
O2 O 0.8442(2) 0.6842(4) 1.0843(8) 0.0226(14) Uani 1 1 d .
O3 O 0.7685(2) 0.6802(4) 0.7157(8) 0.0243(15) Uani 1 1 d D
O4 O 0.9037(2) 0.8265(3) 1.0830(8) 0.0215(14) Uani 1 1 d .
O5 O 1.0076(2) 0.3840(4) 1.0774(8) 0.0254(14) Uani 1 1 d .
O6 O 1.0409(3) 0.2464(4) 0.9531(9) 0.0254(15) Uani 1 1 d .
O7 O 1.1632(2) 0.2216(4) 1.1170(8) 0.0245(15) Uani 1 1 d .
O8 O 1.2614(2) 0.3377(4) 1.2224(8) 0.0229(14) Uani 1 1 d .
O9 O 1.2135(2) 0.4633(4) 1.3731(7) 0.0256(15) Uani 1 1 d .
O10 O 1.0867(2) 0.4821(4) 1.2540(7) 0.0225(14) Uani 1 1 d .
O11 O 0.7797(2) 0.8363(3) 0.9112(8) 0.0235(14) Uani 1 1 d .
H11A H 0.7601 0.8250 0.9960 0.035 Uiso 1 1 d DGR
H11B H 0.7488 0.8431 0.8012 0.035 Uiso 1 1 d DGR
N1 N 0.8763(3) 0.5987(4) 0.8055(9) 0.0218(17) Uani 1 1 d .
N2 N 0.9590(3) 0.7010(5) 0.9893(9) 0.0186(16) Uani 1 1 d .
C1 C 0.8456(3) 0.5545(5) 0.6797(11) 0.0201(19) Uani 1 1 d .
H1 H 0.8650 0.5100 0.6547 0.024 Uiso 1 1 calc R
C2 C 0.7858(3) 0.5640(5) 0.5729(11) 0.020(2) Uani 1 1 d .
C3 C 0.7607(4) 0.5045(6) 0.4510(13) 0.023(2) Uani 1 1 d .
H3 H 0.7850 0.4638 0.4344 0.027 Uiso 1 1 calc R
C4 C 0.7027(4) 0.5032(6) 0.3560(11) 0.023(2) Uani 1 1 d .
H4 H 0.6868 0.4617 0.2771 0.028 Uiso 1 1 calc R
C5 C 0.6676(4) 0.5637(5) 0.3770(12) 0.024(2) Uani 1 1 d .
H5 H 0.6274 0.5639 0.3103 0.028 Uiso 1 1 calc R
C6 C 0.6899(3) 0.6228(6) 0.4917(11) 0.025(2) Uani 1 1 d .
H6 H 0.6647 0.6639 0.5006 0.030 Uiso 1 1 calc DR
C7 C 0.7490(3) 0.6255(5) 0.5982(11) 0.021(2) Uani 1 1 d .
C8 C 0.9994(4) 0.7521(6) 1.0092(12) 0.023(2) Uani 1 1 d .
H8 H 1.0368 0.7332 1.0149 0.028 Uiso 1 1 calc R
C9 C 0.9936(3) 0.8351(5) 1.0238(11) 0.0186(19) Uani 1 1 d .
C10 C 1.0392(4) 0.8822(6) 1.0113(12) 0.026(2) Uani 1 1 d .
H10 H 1.0712 0.8589 0.9858 0.031 Uiso 1 1 calc R
C11 C 1.0388(4) 0.9625(6) 1.0353(13) 0.030(2) Uani 1 1 d .
H11 H 1.0696 0.9940 1.0234 0.036 Uiso 1 1 calc R
C12 C 0.9919(4) 0.9964(6) 1.0777(13) 0.031(2) Uani 1 1 d .
H12 H 0.9911 1.0511 1.0951 0.037 Uiso 1 1 calc R
C13 C 0.9468(4) 0.9501(6) 1.0943(12) 0.027(2) Uani 1 1 d .
H13 H 0.9158 0.9735 1.1248 0.032 Uiso 1 1 calc R
C14 C 0.9463(3) 0.8698(6) 1.0667(11) 0.023(2) Uani 1 1 d .
C15 C 0.9309(3) 0.5686(5) 0.9138(11) 0.0167(18) Uani 1 1 d .
C16 C 0.9732(3) 0.6205(5) 1.0069(11) 0.0195(19) Uani 1 1 d .
C17 C 1.0259(3) 0.5930(5) 1.1263(11) 0.0187(19) Uani 1 1 d .
H17 H 1.0536 0.6291 1.1953 0.022 Uiso 1 1 calc R
C18 C 1.0375(3) 0.5144(5) 1.1438(11) 0.0180(19) Uani 1 1 d .
C19 C 0.9945(3) 0.4610(6) 1.0465(12) 0.021(2) Uani 1 1 d .
C20 C 0.9416(4) 0.4888(6) 0.9359(13) 0.021(2) Uani 1 1 d .
H20 H 0.9123 0.4529 0.8746 0.026 Uiso 1 1 calc R
C21 C 0.9657(3) 0.3297(5) 0.9733(12) 0.022(2) Uani 1 1 d .
H21A H 0.9562 0.3428 0.8474 0.027 Uiso 1 1 calc R
H21B H 0.9294 0.3327 1.0046 0.027 Uiso 1 1 calc R
C22 C 0.9903(4) 0.2495(5) 1.0062(13) 0.023(2) Uani 1 1 d .
H22A H 1.0005 0.2367 1.1324 0.028 Uiso 1 1 calc R
H22B H 0.9612 0.2111 0.9387 0.028 Uiso 1 1 calc R
C23 C 1.0668(4) 0.1713(6) 0.9858(13) 0.024(2) Uani 1 1 d .
H23A H 1.0435 0.1338 0.8976 0.028 Uiso 1 1 calc R
H23B H 1.0679 0.1530 1.1035 0.028 Uiso 1 1 calc R
C24 C 1.1283(4) 0.1761(6) 0.9757(13) 0.028(2) Uani 1 1 d .
H24A H 1.1450 0.1231 0.9816 0.033 Uiso 1 1 calc R
H24B H 1.1275 0.2000 0.8630 0.033 Uiso 1 1 calc R
C25 C 1.2236(3) 0.2053(5) 1.1489(12) 0.028(2) Uani 1 1 d .
H25A H 1.2335 0.2125 1.0396 0.034 Uiso 1 1 calc DR
H25B H 1.2321 0.1506 1.1877 0.034 Uiso 1 1 calc R
C26 C 1.2603(4) 0.2611(6) 1.2921(13) 0.025(2) Uani 1 1 d .
H26A H 1.2435 0.2636 1.3893 0.030 Uiso 1 1 calc R
H26B H 1.3005 0.2409 1.3399 0.030 Uiso 1 1 calc R
C27 C 1.2947(3) 0.3906(6) 1.3519(11) 0.026(2) Uani 1 1 d .
H27A H 1.3057 0.4358 1.2928 0.031 Uiso 1 1 calc R
H27B H 1.3310 0.3645 1.4231 0.031 Uiso 1 1 calc R
C28 C 1.2622(3) 0.4195(6) 1.4721(11) 0.026(2) Uani 1 1 d .
H28A H 1.2492 0.3748 1.5279 0.031 Uiso 1 1 calc R
H28B H 1.2881 0.4525 1.5658 0.031 Uiso 1 1 calc R
C29 C 1.1800(3) 0.4903(6) 1.4782(11) 0.023(2) Uani 1 1 d .
H29A H 1.2044 0.5239 1.5735 0.027 Uiso 1 1 calc R
H29B H 1.1665 0.4453 1.5323 0.027 Uiso 1 1 calc R
C30 C 1.1285(3) 0.5354(5) 1.3675(11) 0.021(2) Uani 1 1 d .
H30A H 1.1103 0.5639 1.4434 0.026 Uiso 1 1 calc R
H30B H 1.1412 0.5740 1.2956 0.026 Uiso 1 1 calc R
O12 O 0.6771(3) 0.7935(5) 0.6824(10) 0.0432(18) Uani 1 1 d D
H12A H 0.6405 0.7884 0.6730 0.065 Uiso 1 1 d G
H12B H 0.6938 0.7479 0.7000 0.065 Uiso 1 1 d DG
O13 O 1.1132(3) 0.3068(5) 1.3403(9) 0.0319(17) Uani 1 1 d .
H13A H 1.0943 0.3468 1.2827 0.048 Uiso 1 1 d G
H13B H 1.1277 0.2798 1.2725 0.048 Uiso 1 1 d G

loop_
_atom_site_aniso_label
_atom_site_aniso_U_11
_atom_site_aniso_U_22
_atom_site_aniso_U_33
_atom_site_aniso_U_23
_atom_site_aniso_U_13
_atom_site_aniso_U_12
U1 0.01531(13) 0.01911(16) 0.01884(14) -0.0002(4) 0.00514(9) 0.0008(4)
O1 0.019(3) 0.043(5) 0.022(4) 0.001(3) 0.008(3) 0.004(3)
O2 0.019(3) 0.023(4) 0.024(3) -0.003(3) 0.005(2) -0.004(2)
O3 0.017(3) 0.020(4) 0.031(4) -0.008(3) 0.001(3) 0.001(2)
O4 0.017(3) 0.018(4) 0.028(4) -0.010(3) 0.005(2) -0.001(2)
O5 0.028(3) 0.022(4) 0.022(4) -0.004(3) 0.002(3) 0.006(3)
O6 0.026(3) 0.022(4) 0.029(4) 0.003(3) 0.010(3) 0.007(2)
O7 0.018(3) 0.026(4) 0.031(4) -0.003(3) 0.009(3) 0.004(2)
O8 0.026(3) 0.024(4) 0.021(3) 0.000(3) 0.010(3) 0.004(2)
O9 0.023(3) 0.036(4) 0.020(3) 0.002(3) 0.010(3) 0.012(3)
O10 0.016(3) 0.026(4) 0.023(3) 0.002(3) 0.003(2) 0.003(2)
O11 0.022(3) 0.030(4) 0.020(3) 0.002(3) 0.010(3) 0.004(2)
N1 0.021(4) 0.024(5) 0.019(4) -0.003(3) 0.006(3) 0.001(3)
N2 0.011(3) 0.025(5) 0.017(4) 0.004(3) 0.001(3) 0.000(3)
C1 0.019(4) 0.023(6) 0.021(5) 0.005(4) 0.011(4) 0.002(3)
C2 0.017(4) 0.025(6) 0.020(5) 0.003(4) 0.007(4) 0.005(3)
C3 0.018(5) 0.031(6) 0.021(6) -0.002(5) 0.008(4) 0.002(4)
C4 0.025(5) 0.022(6) 0.020(5) -0.004(4) 0.005(4) -0.002(4)
C5 0.018(4) 0.025(6) 0.023(5) 0.005(4) 0.002(4) -0.005(4)
C6 0.024(4) 0.026(6) 0.025(5) 0.008(4) 0.008(4) 0.004(4)
C7 0.020(4) 0.021(6) 0.019(5) 0.004(4) 0.005(4) -0.007(3)
C8 0.013(4) 0.041(8) 0.012(5) -0.007(4) 0.000(3) -0.002(4)
C9 0.024(4) 0.013(6) 0.018(5) 0.005(4) 0.004(4) 0.005(4)
C10 0.022(4) 0.029(7) 0.026(5) 0.001(4) 0.006(4) 0.004(4)
C11 0.031(5) 0.034(7) 0.030(6) -0.002(5) 0.015(4) -0.006(4)
C12 0.034(5) 0.018(6) 0.034(6) 0.002(4) 0.001(4) -0.001(4)
C13 0.024(4) 0.024(6) 0.030(6) -0.005(4) 0.006(4) -0.002(4)
C14 0.020(4) 0.026(6) 0.021(5) -0.003(4) 0.004(4) -0.003(4)
C15 0.012(4) 0.018(5) 0.021(5) 0.003(4) 0.008(3) -0.001(3)
C16 0.020(4) 0.018(6) 0.022(5) 0.002(4) 0.009(4) 0.004(3)
C17 0.016(4) 0.018(6) 0.024(5) -0.001(4) 0.009(4) -0.002(3)
C18 0.014(4) 0.022(6) 0.020(5) -0.002(4) 0.007(3) 0.006(3)
C19 0.017(4) 0.022(6) 0.026(5) -0.002(4) 0.010(4) 0.005(3)
C20 0.019(4) 0.021(6) 0.026(6) -0.002(5) 0.010(4) 0.002(3)
C21 0.018(4) 0.024(6) 0.019(5) -0.004(4) -0.003(3) 0.000(3)
C22 0.027(5) 0.014(6) 0.028(5) 0.002(4) 0.006(4) 0.000(3)
C23 0.019(5) 0.023(6) 0.027(6) 0.000(4) 0.004(4) 0.006(4)
C24 0.026(5) 0.024(6) 0.030(6) -0.003(4) 0.006(4) 0.001(4)
C25 0.025(4) 0.027(6) 0.033(6) 0.004(5) 0.009(4) 0.006(4)
C26 0.016(5) 0.033(6) 0.026(5) 0.004(4) 0.007(4) 0.002(4)
C27 0.029(5) 0.021(6) 0.022(5) 0.002(4) 0.000(4) 0.003(4)
C28 0.023(4) 0.034(7) 0.019(5) 0.003(4) 0.005(4) 0.006(4)
C29 0.020(4) 0.030(6) 0.017(5) 0.003(4) 0.004(4) -0.002(4)
C30 0.021(4) 0.022(6) 0.019(5) -0.005(4) 0.002(4) -0.002(3)
O12 0.045(4) 0.039(5) 0.048(5) -0.007(4) 0.018(4) 0.003(4)
O13 0.028(4) 0.036(6) 0.028(4) -0.004(4) 0.004(3) 0.007(4)

loop_
_atom_type_symbol
_atom_type_description
_atom_type_scat_dispersion_real
_atom_type_scat_dispersion_imag
_atom_type_scat_source
C C 0.0033 0.0016 'International Tables Vol C Tables 4.2.6.8 and 6.1.1.4'
H H 0.0000 0.0000 'International Tables Vol C Tables 4.2.6.8 and 6.1.1.4'
N N 0.0061 0.0033 'International Tables Vol C Tables 4.2.6.8 and 6.1.1.4'
O O 0.0106 0.0060 'International Tables Vol C Tables 4.2.6.8 and 6.1.1.4'
U U -9.6767 9.6646 'International Tables Vol C Tables 4.2.6.8 and 6.1.1.4'

loop_
_geom_angle_atom_site_label_1
_geom_angle_atom_site_label_2
_geom_angle_atom_site_label_3
_geom_angle
O1 U1 O2 176.2(3)
O1 U1 O3 89.4(3)
O1 U1 O4 91.7(3)
O1 U1 O11 91.3(2)
O1 U1 N1 92.6(3)
O1 U1 N2 85.1(2)
O2 U1 O3 91.7(2)
O2 U1 O4 88.9(2)
O2 U1 O11 92.5(2)
O2 U1 N1 84.3(3)
O2 U1 N2 91.5(2)
O3 U1 O11 79.60(19)
O3 U1 N1 71.2(2)
O3 U1 N2 135.0(2)
O4 U1 O3 154.3(2)
O4 U1 O11 74.68(18)
O4 U1 N1 134.3(2)
O4 U1 N2 70.7(2)
O11 U1 N1 150.50(19)
O11 U1 N2 145.0(2)
N2 U1 N1 64.5(2)
C7 O3 U1 143.0(5)
C14 O4 U1 128.5(5)
C19 O5 C21 116.3(6)
C23 O6 C22 110.4(7)
C24 O7 C25 110.5(7)
C27 O8 C26 112.1(7)
C28 O9 C29 111.7(6)
C18 O10 C30 116.4(7)
U1 O11 H11A 113.3
U1 O11 H11B 113.6
H11A O11 H11B 104.9
C1 N1 U1 129.4(6)
C1 N1 C15 117.0(7)
C15 N1 U1 113.6(5)
C8 N2 U1 123.4(6)
C8 N2 C16 120.0(7)
C16 N2 U1 116.5(5)
N1 C1 H1 115.9
N1 C1 C2 128.2(8)
C2 C1 H1 115.9
C3 C2 C1 117.4(8)
C3 C2 C7 118.8(7)
C7 C2 C1 123.4(8)
C2 C3 H3 118.8
C4 C3 C2 122.4(8)
C4 C3 H3 118.8
C3 C4 H4 120.6
C3 C4 C5 118.7(9)
C5 C4 H4 120.6
C4 C5 H5 119.5
C6 C5 C4 121.0(8)
C6 C5 H5 119.5
C5 C6 H6 118.7
C5 C6 C7 122.7(8)
C7 C6 H6 118.7
O3 C7 C2 122.2(7)
O3 C7 C6 121.5(8)
C6 C7 C2 116.3(8)
N2 C8 H8 116.8
N2 C8 C9 126.4(8)
C9 C8 H8 116.8
C10 C9 C8 117.7(8)
C10 C9 C14 119.3(9)
C14 C9 C8 122.7(8)
C9 C10 H10 119.3
C11 C10 C9 121.4(8)
C11 C10 H10 119.3
C10 C11 H11 120.6
C10 C11 C12 118.9(8)
C12 C11 H11 120.6
C11 C12 H12 119.8
C13 C12 C11 120.4(9)
C13 C12 H12 119.8
C12 C13 H13 119.5
C12 C13 C14 121.1(8)
C14 C13 H13 119.5
O4 C14 C9 120.3(8)
O4 C14 C13 120.7(7)
C13 C14 C9 119.0(8)
C16 C15 N1 118.7(8)
C16 C15 C20 119.2(8)
C20 C15 N1 122.0(7)
C15 C16 N2 117.2(7)
C15 C16 C17 120.4(8)
C17 C16 N2 122.1(8)
C16 C17 H17 119.7
C18 C17 C16 120.6(8)
C18 C17 H17 119.7
O10 C18 C17 125.2(7)
O10 C18 C19 115.7(8)
C17 C18 C19 119.1(7)
O5 C19 C18 116.0(7)
O5 C19 C20 124.2(8)
C20 C19 C18 119.7(9)
C15 C20 H20 119.6
C19 C20 C15 120.9(8)
C19 C20 H20 119.6
O5 C21 H21A 109.9
O5 C21 H21B 109.9
O5 C21 C22 109.1(7)
H21A C21 H21B 108.3
C22 C21 H21A 109.9
C22 C21 H21B 109.9
O6 C22 C21 108.4(7)
O6 C22 H22A 110.0
O6 C22 H22B 110.0
C21 C22 H22A 110.0
C21 C22 H22B 110.0
H22A C22 H22B 108.4
O6 C23 H23A 109.9
O6 C23 H23B 109.9
O6 C23 C24 108.8(8)
H23A C23 H23B 108.3
C24 C23 H23A 109.9
C24 C23 H23B 109.9
O7 C24 C23 109.4(8)
O7 C24 H24A 109.8
O7 C24 H24B 109.8
C23 C24 H24A 109.8
C23 C24 H24B 109.8
H24A C24 H24B 108.2
O7 C25 H25A 109.9
O7 C25 H25B 109.9
O7 C25 C26 108.9(7)
H25A C25 H25B 108.3
C26 C25 H25A 109.9
C26 C25 H25B 109.9
O8 C26 C25 110.8(7)
O8 C26 H26A 109.5
O8 C26 H26B 109.5
C25 C26 H26A 109.5
C25 C26 H26B 109.5
H26A C26 H26B 108.1
O8 C27 H27A 109.0
O8 C27 H27B 109.0
O8 C27 C28 112.9(7)
H27A C27 H27B 107.8
C28 C27 H27A 109.0
C28 C27 H27B 109.0
O9 C28 C27 109.0(7)
O9 C28 H28A 109.9
O9 C28 H28B 109.9
C27 C28 H28A 109.9
C27 C28 H28B 109.9
H28A C28 H28B 108.3
O9 C29 H29A 109.7
O9 C29 H29B 109.7
O9 C29 C30 109.8(7)
H29A C29 H29B 108.2
C30 C29 H29A 109.7
C30 C29 H29B 109.7
O10 C30 C29 109.2(7)
O10 C30 H30A 109.8
O10 C30 H30B 109.8
C29 C30 H30A 109.8
C29 C30 H30B 109.8
H30A C30 H30B 108.3
H12A O12 H12B 109.4
H13A O13 H13B 109.4

loop_
_geom_bond_atom_site_label_1
_geom_bond_atom_site_label_2
_geom_bond_distance
U1 O1 1.770(6)
U1 O2 1.782(6)
U1 O3 2.296(5)
U1 O4 2.243(6)
U1 O11 2.498(5)
U1 N1 2.577(7)
U1 N2 2.519(6)
O3 C7 1.309(11)
O4 C14 1.311(10)
O5 C19 1.362(11)
O5 C21 1.435(10)
O6 C22 1.424(11)
O6 C23 1.421(12)
O7 C24 1.415(11)
O7 C25 1.430(10)
O8 C26 1.432(11)
O8 C27 1.422(10)
O9 C28 1.410(10)
O9 C29 1.423(10)
O10 C18 1.355(9)
O10 C30 1.452(9)
O11 H11A 0.9681
O11 H11B 0.9670
N1 C1 1.293(11)
N1 C15 1.428(10)
N2 C8 1.285(12)
N2 C16 1.420(12)
C1 H1 0.9500
C1 C2 1.440(11)
C2 C3 1.412(13)
C2 C7 1.437(12)
C3 H3 0.9500
C3 C4 1.369(12)
C4 H4 0.9500
C4 C5 1.386(13)
C5 H5 0.9500
C5 C6 1.361(13)
C6 H6 0.9500
C6 C7 1.416(11)
C8 H8 0.9500
C8 C9 1.439(13)
C9 C10 1.400(12)
C9 C14 1.427(12)
C10 H10 0.9500
C10 C11 1.391(14)
C11 H11 0.9500
C11 C12 1.413(13)
C12 H12 0.9500
C12 C13 1.390(13)
C13 H13 0.9500
C13 C14 1.393(13)
C15 C16 1.383(12)
C15 C20 1.394(12)
C16 C17 1.411(11)
C17 H17 0.9500
C17 C18 1.375(12)
C18 C19 1.420(12)
C19 C20 1.392(12)
C20 H20 0.9500
C21 H21A 0.9900
C21 H21B 0.9900
C21 C22 1.490(12)
C22 H22A 0.9900
C22 H22B 0.9900
C23 H23A 0.9900
C23 H23B 0.9900
C23 C24 1.521(12)
C24 H24A 0.9900
C24 H24B 0.9900
C25 H25A 0.9900
C25 H25B 0.9900
C25 C26 1.543(13)
C26 H26A 0.9900
C26 H26B 0.9900
C27 H27A 0.9900
C27 H27B 0.9900
C27 C28 1.513(12)
C28 H28A 0.9900
C28 H28B 0.9900
C29 H29A 0.9900
C29 H29B 0.9900
C29 C30 1.496(11)
C30 H30A 0.9900
C30 H30B 0.9900
O12 H12A 0.8701
O12 H12B 0.8700
O13 H13A 0.8704
O13 H13B 0.8704

loop_
_geom_torsion_atom_site_label_1
_geom_torsion_atom_site_label_2
_geom_torsion_atom_site_label_3
_geom_torsion_atom_site_label_4
_geom_torsion
U1 O3 C7 C2 13.3(15)
U1 O3 C7 C6 -168.2(6)
U1 O4 C14 C9 -48.7(11)
U1 O4 C14 C13 132.5(7)
U1 N1 C1 C2 -9.9(13)
U1 N1 C15 C16 -23.8(9)
U1 N1 C15 C20 152.5(7)
U1 N2 C8 C9 14.8(13)
U1 N2 C16 C15 24.1(9)
U1 N2 C16 C17 -150.0(6)
O5 C19 C20 C15 178.6(8)
O5 C21 C22 O6 -61.9(9)
O6 C23 C24 O7 67.4(10)
O7 C25 C26 O8 -75.7(8)
O8 C27 C28 O9 -64.4(10)
O9 C29 C30 O10 72.0(9)
O10 C18 C19 O5 0.8(11)
O10 C18 C19 C20 177.2(8)
N1 C1 C2 C3 -175.7(9)
N1 C1 C2 C7 -3.3(14)
N1 C15 C16 N2 0.6(11)
N1 C15 C16 C17 174.7(7)
N1 C15 C20 C19 -177.9(8)
N2 C8 C9 C10 -168.1(9)
N2 C8 C9 C14 18.1(15)
N2 C16 C17 C18 178.0(7)
C1 N1 C15 C16 158.0(8)
C1 N1 C15 C20 -25.7(12)
C1 C2 C3 C4 172.9(8)
C1 C2 C7 O3 3.8(13)
C1 C2 C7 C6 -174.8(8)
C2 C3 C4 C5 1.7(14)
C3 C2 C7 O3 176.1(8)
C3 C2 C7 C6 -2.4(12)
C3 C4 C5 C6 -1.0(14)
C4 C5 C6 C7 -1.4(14)
C5 C6 C7 O3 -175.4(8)
C5 C6 C7 C2 3.1(12)
C7 C2 C3 C4 0.1(14)
C8 N2 C16 C15 -152.1(8)
C8 N2 C16 C17 33.8(12)
C8 C9 C10 C11 -175.7(8)
C8 C9 C14 O4 -4.7(13)
C8 C9 C14 C13 174.0(8)
C9 C10 C11 C12 1.7(14)
C10 C9 C14 O4 -178.4(8)
C10 C9 C14 C13 0.3(13)
C10 C11 C12 C13 -0.3(14)
C11 C12 C13 C14 -1.1(15)
C12 C13 C14 O4 179.8(8)
C12 C13 C14 C9 1.1(14)
C14 C9 C10 C11 -1.7(13)
C15 N1 C1 C2 168.0(8)
C15 C16 C17 C18 4.1(12)
C16 N2 C8 C9 -169.2(8)
C16 C15 C20 C19 -1.7(13)
C16 C17 C18 O10 179.8(8)
C16 C17 C18 C19 -3.2(12)
C17 C18 C19 O5 -176.5(7)
C17 C18 C19 C20 -0.1(13)
C18 O10 C30 C29 -179.5(7)
C18 C19 C20 C15 2.6(13)
C19 O5 C21 C22 172.4(7)
C20 C15 C16 N2 -175.9(7)
C20 C15 C16 C17 -1.7(13)
C21 O5 C19 C18 -177.0(7)
C21 O5 C19 C20 6.8(12)
C22 O6 C23 C24 -164.6(8)
C23 O6 C22 C21 178.6(7)
C24 O7 C25 C26 175.0(7)
C25 O7 C24 C23 159.5(8)
C26 O8 C27 C28 -78.2(9)
C27 O8 C26 C25 179.7(6)
C28 O9 C29 C30 -179.3(7)
C29 O9 C28 C27 178.3(7)
C30 O10 C18 C17 3.1(11)
C30 O10 C18 C19 -173.9(7)
